data_7007089
loop_
_publ_author_name
'Clegg, Jack K.'
'Lindoy, Leonard F.'
'McMurtrie, John C.'
'Schilter, David'

_publ_section_title
;
 Extended three-dimensional supramolecular architectures derived from
 trinuclear (bis-beta-diketonato)copper(II) metallocycles.
;
_journal_issue 25
_journal_name_full 'Dalton transactions (Cambridge, England : 2003)'
_journal_page_first 3114
_journal_page_last 3121
_journal_paper_doi 10.1039/b517274h
_journal_year 2006
_chemical_formula_moiety 'C52 H52 Cu3 N2 O12, (C4 H8 O)'
_chemical_formula_sum 'C56 H60 Cu3 N2 O13'
_chemical_formula_weight 1159.68
_chemical_name_systematic
;
?
;
_space_group_IT_number 2
_symmetry_cell_setting triclinic
_symmetry_space_group_name_Hall '-P 1'
_symmetry_space_group_name_H-M 'P -1'
_atom_sites_solution_hydrogens geom
_atom_sites_solution_primary direct
_atom_sites_solution_secondary difmap
_audit_creation_method SHELXL-97
_cell_angle_alpha 109.55(3)
_cell_angle_beta 100.89(3)
_cell_angle_gamma 102.37(3)
_cell_formula_units_Z 2
_cell_length_a 12.571(3)
_cell_length_b 13.202(3)
_cell_length_c 19.105(4)
_cell_measurement_reflns_used 24786
_cell_measurement_temperature 150(2)
_cell_measurement_theta_max 24.155
_cell_measurement_theta_min 2.28
_cell_volume 2799.1(15)
_computing_cell_refinement 'SAINT (Siemens, 1995)'
_computing_data_collection 'SMART (Siemens, 1995)'
_computing_data_reduction 'SAINT and XPREP (Siemens, 1995)'
_computing_molecular_graphics
;ORTEP-3 (Farrugia, 1997)
WINGX-32 (Farrugia, 1999)
;
_computing_publication_material 'enCIFer 1.0 (CCDC, 2003)'
_computing_structure_refinement 'SHELXL-97 (Sheldrick, 1997)'
_computing_structure_solution 'SIR97 (Altomare, et. al. 1997)'
_diffrn_ambient_temperature 150(2)
_diffrn_measured_fraction_theta_full 0.992
_diffrn_measured_fraction_theta_max 0.920
_diffrn_measurement_device_type 'Bruker SMART 1000 CCD'
_diffrn_measurement_method /w
_diffrn_radiation_monochromator graphite
_diffrn_radiation_source 'sealed tube'
_diffrn_radiation_type MoK\a
_diffrn_radiation_wavelength 0.71073
_diffrn_reflns_av_R_equivalents 0.0000
_diffrn_reflns_av_sigmaI/netI 0.1130
_diffrn_reflns_limit_h_max 16
_diffrn_reflns_limit_h_min -15
_diffrn_reflns_limit_k_max 17
_diffrn_reflns_limit_k_min -17
_diffrn_reflns_limit_l_max 24
_diffrn_reflns_limit_l_min -24
_diffrn_reflns_number 21985
_diffrn_reflns_theta_full 25.00
_diffrn_reflns_theta_max 27.85
_diffrn_reflns_theta_min 1.66
_diffrn_standards_decay_% 0.16
_diffrn_standards_number 85
_exptl_absorpt_coefficient_mu 1.192
_exptl_absorpt_correction_type none
_exptl_crystal_colour green
_exptl_crystal_density_diffrn 1.376
_exptl_crystal_density_method 'not measured'
_exptl_crystal_description plate
_exptl_crystal_F_000 1202
_exptl_crystal_size_max 0.33
_exptl_crystal_size_mid 0.32
_exptl_crystal_size_min 0.06
_refine_diff_density_max 1.724
_refine_diff_density_min -2.371
_refine_diff_density_rms 0.203
_refine_ls_extinction_method none
_refine_ls_goodness_of_fit_ref 0.974
_refine_ls_hydrogen_treatment constr
_refine_ls_matrix_type full
_refine_ls_number_parameters 710
_refine_ls_number_reflns 21993
_refine_ls_number_restraints 469
_refine_ls_restrained_S_all 1.011
_refine_ls_R_factor_all 0.1934
_refine_ls_R_factor_gt 0.1069
_refine_ls_shift/su_max 0.001
_refine_ls_shift/su_mean 0.000
_refine_ls_structure_factor_coef Fsqd
_refine_ls_weighting_details 'calc w=1/[\s^2^(Fo^2^)+(0.2000P)^2^+0.0000P] where P=(Fo^2^+2Fc^2^)/3'
_refine_ls_weighting_scheme calc
_refine_ls_wR_factor_gt 0.2662
_refine_ls_wR_factor_ref 0.3313
_reflns_number_gt 10179
_reflns_number_total 21993
_reflns_threshold_expression >2sigma(I)
_cod_data_source_file b517274h.txt
_cod_data_source_block lj43twin
_cod_original_sg_symbol_H-M P-1
_cod_database_code 7007089

loop_
_symmetry_equiv_pos_as_xyz
'x, y, z'
'-x, -y, -z'

loop_
_atom_site_label
_atom_site_type_symbol
_atom_site_fract_x
_atom_site_fract_y
_atom_site_fract_z
_atom_site_U_iso_or_equiv
_atom_site_adp_type
_atom_site_occupancy
_atom_site_symmetry_multiplicity
_atom_site_calc_flag
_atom_site_refinement_flags
_atom_site_disorder_assembly
_atom_site_disorder_group
Cu1 Cu -0.41605(6) 0.78405(7) 0.30740(4) 0.0376(3) Uani 1 1 d U . .
Cu2 Cu 0.22022(7) 0.41876(8) 0.45048(5) 0.0467(3) Uani 1 1 d U . .
Cu3 Cu -0.43803(10) -0.01753(8) -0.07203(5) 0.0679(4) Uani 1 1 d U . .
O1 O -0.3810(4) 0.9273(4) 0.3931(2) 0.0401(11) Uani 1 1 d U . .
O2 O -0.2837(3) 0.7523(3) 0.3530(2) 0.0349(10) Uani 1 1 d U . .
O3 O 0.1140(4) 0.5051(4) 0.4503(3) 0.0405(11) Uani 1 1 d U . .
O4 O 0.3059(4) 0.5118(4) 0.5581(3) 0.0517(13) Uani 1 1 d U . .
O5 O 0.3181(4) 0.3227(5) 0.4527(3) 0.0577(14) Uani 1 1 d U . .
O6 O 0.1216(4) 0.3154(4) 0.3498(3) 0.0497(12) Uani 1 1 d U . .
O7 O -0.3018(5) 0.0374(4) 0.0115(3) 0.0610(14) Uani 1 1 d U . .
O8 O -0.4014(6) -0.1461(5) -0.1305(3) 0.0758(18) Uani 1 1 d U . .
O9 O -0.5620(5) -0.0573(5) -0.1641(3) 0.0693(16) Uani 1 1 d U . .
O10 O -0.4747(5) 0.1158(4) -0.0160(3) 0.0566(14) Uani 1 1 d U . .
O11 O -0.4317(3) 0.6565(4) 0.2150(2) 0.0389(11) Uani 1 1 d U . .
O12 O -0.5385(4) 0.8240(4) 0.2568(3) 0.0441(11) Uani 1 1 d U B .
C1 C -0.1909(7) 1.1365(7) 0.5846(4) 0.059(2) Uani 1 1 d U . .
H1A H -0.1951 1.2104 0.6162 0.088 Uiso 1 1 calc R . .
H1B H -0.1182 1.1453 0.5722 0.088 Uiso 1 1 calc R . .
H1C H -0.1970 1.0876 0.6136 0.088 Uiso 1 1 calc R . .
C2 C -0.2883(6) 1.0834(6) 0.5097(4) 0.0510(18) Uani 1 1 d U . .
H2A H -0.3606 1.0783 0.5237 0.061 Uiso 1 1 calc R . .
H2B H -0.2820 1.1354 0.4824 0.061 Uiso 1 1 calc R . .
C3 C -0.2959(6) 0.9687(5) 0.4536(4) 0.0399(15) Uani 1 1 d U . .
C4 C -0.2146(6) 0.9162(5) 0.4684(4) 0.0412(16) Uani 1 1 d U . .
H4 H -0.1552 0.9550 0.5155 0.049 Uiso 1 1 calc R . .
C5 C -0.2131(5) 0.8120(5) 0.4202(3) 0.0315(14) Uani 1 1 d U . .
C6 C -0.1238(5) 0.7596(5) 0.4442(3) 0.0294(13) Uani 1 1 d U . .
C7 C -0.0493(5) 0.8052(5) 0.5184(4) 0.0385(15) Uani 1 1 d U . .
H7 H -0.0522 0.8727 0.5558 0.046 Uiso 1 1 calc R . .
C8 C 0.0292(5) 0.7528(5) 0.5384(4) 0.0390(15) Uani 1 1 d U . .
H8 H 0.0780 0.7836 0.5897 0.047 Uiso 1 1 calc R . .
C9 C 0.0372(5) 0.6564(5) 0.4845(3) 0.0318(14) Uani 1 1 d U . .
C10 C -0.0368(5) 0.6124(5) 0.4116(4) 0.0411(16) Uani 1 1 d U . .
H10 H -0.0326 0.5460 0.3738 0.049 Uiso 1 1 calc R . .
C11 C -0.1171(5) 0.6623(5) 0.3919(4) 0.0400(16) Uani 1 1 d U . .
H11 H -0.1685 0.6287 0.3413 0.048 Uiso 1 1 calc R . .
C12 C 0.1239(5) 0.5986(5) 0.5027(4) 0.0352(14) Uani 1 1 d U . .
C13 C 0.2087(6) 0.6499(6) 0.5727(4) 0.0527(19) Uani 1 1 d U . .
H13 H 0.2099 0.7219 0.6067 0.063 Uiso 1 1 calc R . .
C14 C 0.2937(6) 0.6042(7) 0.5978(5) 0.0549(19) Uani 1 1 d U . .
C15 C 0.3740(8) 0.6671(8) 0.6764(5) 0.076(3) Uani 1 1 d U . .
H15A H 0.4422 0.6409 0.6798 0.091 Uiso 1 1 calc R . .
H15B H 0.3983 0.7486 0.6871 0.091 Uiso 1 1 calc R . .
C16 C 0.3188(10) 0.6485(9) 0.7314(6) 0.098(3) Uani 1 1 d U . .
H16A H 0.3714 0.6895 0.7836 0.148 Uiso 1 1 calc R . .
H16B H 0.2952 0.5677 0.7205 0.148 Uiso 1 1 calc R . .
H16C H 0.2520 0.6755 0.7281 0.148 Uiso 1 1 calc R . .
C17 C 0.4141(13) 0.0873(12) 0.3594(9) 0.141(5) Uani 1 1 d U . .
H17A H 0.4794 0.0660 0.3802 0.211 Uiso 1 1 calc R . .
H17B H 0.4264 0.1093 0.3168 0.211 Uiso 1 1 calc R . .
H17C H 0.3452 0.0230 0.3404 0.211 Uiso 1 1 calc R . .
C18 C 0.4017(10) 0.1769(9) 0.4173(6) 0.090(3) Uani 1 1 d U . .
H18A H 0.4746 0.2380 0.4376 0.108 Uiso 1 1 calc R . .
H18B H 0.3919 0.1524 0.4599 0.108 Uiso 1 1 calc R . .
C19 C 0.3070(8) 0.2294(8) 0.4008(5) 0.063(2) Uani 1 1 d U . .
C20 C 0.2207(8) 0.1774(8) 0.3308(6) 0.072(2) Uani 1 1 d U . .
H20 H 0.2207 0.1071 0.2952 0.086 Uiso 1 1 calc R . .
C21 C 0.1338(7) 0.2223(7) 0.3098(5) 0.0537(19) Uani 1 1 d U . .
C22 C 0.0439(7) 0.1585(6) 0.2323(5) 0.0531(19) Uani 1 1 d U . .
C23 C 0.0580(8) 0.0753(8) 0.1722(5) 0.073(2) Uani 1 1 d U . .
H23 H 0.1267 0.0558 0.1779 0.087 Uiso 1 1 calc R . .
C24 C -0.0267(9) 0.0202(8) 0.1039(6) 0.078(3) Uani 1 1 d U . .
H24 H -0.0155 -0.0382 0.0633 0.094 Uiso 1 1 calc R . .
C25 C -0.1301(7) 0.0464(6) 0.0911(5) 0.058(2) Uani 1 1 d U . .
C26 C -0.1407(7) 0.1342(6) 0.1528(4) 0.057(2) Uani 1 1 d U . .
H26 H -0.2080 0.1561 0.1471 0.068 Uiso 1 1 calc R . .
C27 C -0.0555(7) 0.1894(6) 0.2214(5) 0.055(2) Uani 1 1 d U . .
H27 H -0.0645 0.2495 0.2620 0.066 Uiso 1 1 calc R . .
C28 C -0.2258(8) -0.0121(7) 0.0178(5) 0.059(2) Uani 1 1 d U . .
C29 C -0.2281(8) -0.1152(8) -0.0385(5) 0.075(3) Uani 1 1 d U . .
H29 H -0.1685 -0.1473 -0.0299 0.090 Uiso 1 1 calc R . .
C30 C -0.3225(9) -0.1733(7) -0.1110(5) 0.074(3) Uani 1 1 d DU . .
C32A C -0.2263(17) -0.3239(15) -0.1600(13) 0.050(2) Uiso 0.40 1 d PD A 1
H32A H -0.2524 -0.4062 -0.1780 0.075 Uiso 0.40 1 calc PR A 1
H32B H -0.1797 -0.2914 -0.1059 0.075 Uiso 0.40 1 calc PR A 1
H32C H -0.1809 -0.3027 -0.1921 0.075 Uiso 0.40 1 calc PR A 1
C31A C -0.317(2) -0.2845(17) -0.1654(12) 0.050(2) Uiso 0.40 1 d PD A 1
H31A H -0.3805 -0.3432 -0.1650 0.060 Uiso 0.40 1 calc PR A 1
H31B H -0.3359 -0.2836 -0.2178 0.060 Uiso 0.40 1 calc PR A 1
C31B C -0.338(3) -0.280(2) -0.1807(12) 0.050(2) Uiso 0.30 1 d PD A 2
H31C H -0.3184 -0.2612 -0.2236 0.060 Uiso 0.30 1 calc PR A 2
H31D H -0.4171 -0.3296 -0.1992 0.060 Uiso 0.30 1 calc PR A 2
C32B C -0.253(2) -0.3395(19) -0.1505(16) 0.050(2) Uiso 0.30 1 d PD A 2
H32D H -0.2601 -0.4101 -0.1924 0.075 Uiso 0.30 1 calc PR A 2
H32E H -0.2726 -0.3556 -0.1071 0.075 Uiso 0.30 1 calc PR A 2
H32F H -0.1753 -0.2896 -0.1331 0.075 Uiso 0.30 1 calc PR A 2
C31C C -0.267(3) -0.281(2) -0.1415(16) 0.050(2) Uiso 0.30 1 d P A 3
H31E H -0.1892 -0.2555 -0.1449 0.060 Uiso 0.30 1 calc PR A 3
H31F H -0.2684 -0.3252 -0.1083 0.060 Uiso 0.30 1 calc PR A 3
C32C C -0.356(2) -0.350(2) -0.2245(14) 0.050(2) Uiso 0.30 1 d P A 3
H32G H -0.3342 -0.4154 -0.2526 0.075 Uiso 0.30 1 calc PR A 3
H32H H -0.3579 -0.3014 -0.2535 0.075 Uiso 0.30 1 calc PR A 3
H32I H -0.4320 -0.3757 -0.2185 0.075 Uiso 0.30 1 calc PR A 3
C33 C -0.7799(8) 0.0204(7) -0.2748(5) 0.071(2) Uani 1 1 d U . .
H33A H -0.8228 -0.0156 -0.3298 0.106 Uiso 1 1 calc R . .
H33B H -0.7436 0.1005 -0.2615 0.106 Uiso 1 1 calc R . .
H33C H -0.8317 0.0126 -0.2433 0.106 Uiso 1 1 calc R . .
C34 C -0.6899(7) -0.0357(7) -0.2594(4) 0.065(2) Uani 1 1 d U . .
H34A H -0.7284 -0.1168 -0.2747 0.078 Uiso 1 1 calc R . .
H34B H -0.6410 -0.0301 -0.2938 0.078 Uiso 1 1 calc R . .
C35 C -0.6139(7) 0.0094(7) -0.1776(4) 0.060(2) Uani 1 1 d U . .
C36 C -0.6047(7) 0.1177(7) -0.1254(4) 0.059(2) Uani 1 1 d U . .
H36 H -0.6451 0.1616 -0.1432 0.071 Uiso 1 1 calc R . .
C37 C -0.5375(7) 0.1636(6) -0.0474(4) 0.0529(19) Uani 1 1 d U . .
C38 C -0.5332(6) 0.2783(6) 0.0026(4) 0.0474(17) Uani 1 1 d U . .
C39 C -0.6175(6) 0.3271(7) -0.0158(4) 0.056(2) Uani 1 1 d U . .
H39 H -0.6785 0.2864 -0.0618 0.067 Uiso 1 1 calc R . .
C40 C -0.6128(6) 0.4339(6) 0.0324(4) 0.0534(19) Uani 1 1 d U . .
H40 H -0.6710 0.4654 0.0192 0.064 Uiso 1 1 calc R . .
C41 C -0.5237(6) 0.4964(6) 0.1002(4) 0.0420(16) Uani 1 1 d U . .
C42 C -0.4406(6) 0.4474(5) 0.1171(4) 0.0437(16) Uani 1 1 d U . .
H42 H -0.3790 0.4885 0.1627 0.052 Uiso 1 1 calc R . .
C43 C -0.4443(6) 0.3416(6) 0.0702(4) 0.0495(18) Uani 1 1 d U . .
H43 H -0.3855 0.3109 0.0838 0.059 Uiso 1 1 calc R . .
C44 C -0.5187(5) 0.6086(5) 0.1559(4) 0.0395(15) Uani 1 1 d U . .
C45 C -0.6058(6) 0.6577(7) 0.1428(4) 0.056(2) Uani 1 1 d U B .
H45 H -0.6679 0.6152 0.0976 0.067 Uiso 1 1 calc R . .
C46 C -0.6094(7) 0.7613(7) 0.1893(5) 0.059(2) Uani 1 1 d U . .
C47A C -0.6952(12) 0.8200(11) 0.1606(8) 0.116(4) Uiso 0.50 1 d P B 1
H47A H -0.7452 0.8252 0.1952 0.139 Uiso 0.50 1 calc PR B 1
H47B H -0.6485 0.8983 0.1746 0.139 Uiso 0.50 1 calc PR B 1
C48A C -0.765(2) 0.790(2) 0.0895(15) 0.109(5) Uiso 0.50 1 d P B 1
C47B C -0.6952(12) 0.8200(11) 0.1606(8) 0.116(4) Uiso 0.50 1 d P B 2
H47C H -0.6892 0.8162 0.1089 0.139 Uiso 0.50 1 calc PR B 2
H47D H -0.7725 0.7724 0.1527 0.139 Uiso 0.50 1 calc PR B 2
C48B C -0.690(2) 0.925(2) 0.2014(15) 0.109(5) Uiso 0.50 1 d P B 2
N1 N -0.5294(5) 0.6699(5) 0.3511(3) 0.0460(14) Uani 1 1 d U . .
N2 N -0.6665(5) 0.5284(5) 0.4011(4) 0.0533(16) Uani 1 1 d U . .
C49 C -0.4897(7) 0.6025(7) 0.3818(5) 0.057(2) Uani 1 1 d U . .
H49 H -0.4135 0.6018 0.3857 0.069 Uiso 1 1 calc R . .
C50 C -0.5564(7) 0.5351(7) 0.4077(5) 0.062(2) Uani 1 1 d U . .
H50 H -0.5239 0.4915 0.4312 0.074 Uiso 1 1 calc R . .
C51 C -0.7045(7) 0.5950(7) 0.3728(4) 0.0536(19) Uani 1 1 d U . .
H51 H -0.7807 0.5953 0.3695 0.064 Uiso 1 1 calc R . .
C52 C -0.6386(6) 0.6654(7) 0.3474(4) 0.0529(19) Uani 1 1 d U . .
H52 H -0.6711 0.7117 0.3267 0.064 Uiso 1 1 calc R . .
O1T O -0.1328(10) 0.6661(9) 0.1186(6) 0.098(4) Uani 0.60 1 d PDU . .
C1T C -0.1518(12) 0.6813(13) 0.1907(8) 0.079(4) Uani 0.60 1 d PDU . .
H1T1 H -0.1641 0.6095 0.1982 0.094 Uiso 0.60 1 calc PR . .
H1T2 H -0.2202 0.7065 0.1937 0.094 Uiso 0.60 1 calc PR . .
C2T C -0.0521(12) 0.7666(13) 0.2505(8) 0.076(4) Uani 0.60 1 d PDU . .
H2T1 H -0.0756 0.8196 0.2906 0.091 Uiso 0.60 1 calc PR . .
H2T2 H -0.0047 0.7304 0.2756 0.091 Uiso 0.60 1 calc PR . .
C3T C 0.0111(12) 0.8259(12) 0.2127(8) 0.081(5) Uani 0.60 1 d PDU . .
H3T1 H 0.0894 0.8203 0.2206 0.098 Uiso 0.60 1 calc PR . .
H3T2 H 0.0144 0.9064 0.2322 0.098 Uiso 0.60 1 calc PR . .
C4T C -0.0549(15) 0.7667(14) 0.1301(9) 0.097(6) Uani 0.60 1 d PDU . .
H4T1 H -0.0955 0.8153 0.1141 0.117 Uiso 0.60 1 calc PR . .
H4T2 H -0.0027 0.7508 0.0979 0.117 Uiso 0.60 1 calc PR . .
C6T C -0.009(2) 0.456(2) 0.1876(13) 0.096(8) Uani 0.40 1 d PDU . .
H6T1 H -0.0372 0.5098 0.2241 0.115 Uiso 0.40 1 calc PR . .
H6T2 H 0.0170 0.4075 0.2124 0.115 Uiso 0.40 1 calc PR . .
C5T C 0.080(2) 0.515(2) 0.1668(15) 0.110(10) Uani 0.40 1 d PDU . .
H5T1 H 0.0848 0.5957 0.1847 0.132 Uiso 0.40 1 calc PR . .
H5T2 H 0.1537 0.5092 0.1927 0.132 Uiso 0.40 1 calc PR . .
C8T C -0.031(3) 0.378(2) 0.0629(18) 0.136(12) Uani 0.40 1 d PDU . .
H8T1 H -0.0051 0.3106 0.0569 0.163 Uiso 0.40 1 calc PR . .
H8T2 H -0.0766 0.3673 0.0113 0.163 Uiso 0.40 1 calc PR . .
C7T C -0.101(2) 0.387(3) 0.1139(16) 0.140(13) Uani 0.40 1 d PDU . .
H7T1 H -0.1402 0.3121 0.1126 0.168 Uiso 0.40 1 calc PR . .
H7T2 H -0.1571 0.4258 0.1034 0.168 Uiso 0.40 1 calc PR . .
O2T O 0.063(2) 0.471(2) 0.0882(15) 0.163(10) Uani 0.40 1 d PDU . .

loop_
_atom_site_aniso_label
_atom_site_aniso_U_11
_atom_site_aniso_U_22
_atom_site_aniso_U_33
_atom_site_aniso_U_23
_atom_site_aniso_U_13
_atom_site_aniso_U_12
Cu1 0.0253(4) 0.0475(5) 0.0288(4) 0.0091(3) -0.0068(3) 0.0109(3)
Cu2 0.0373(5) 0.0582(6) 0.0555(6) 0.0298(4) 0.0130(4) 0.0237(4)
Cu3 0.0982(8) 0.0432(6) 0.0300(5) -0.0045(4) 0.0158(5) -0.0095(5)
O1 0.032(2) 0.049(2) 0.037(2) 0.0138(18) 0.0024(18) 0.0200(19)
O2 0.0230(19) 0.041(2) 0.027(2) 0.0056(17) -0.0076(16) 0.0094(17)
O3 0.031(2) 0.047(2) 0.046(2) 0.0186(19) 0.0080(18) 0.0171(18)
O4 0.036(2) 0.062(3) 0.061(3) 0.030(2) 0.004(2) 0.023(2)
O5 0.051(3) 0.071(3) 0.071(3) 0.038(3) 0.021(2) 0.037(2)
O6 0.049(3) 0.048(3) 0.056(3) 0.017(2) 0.020(2) 0.022(2)
O7 0.078(3) 0.046(3) 0.045(3) 0.007(2) 0.021(2) 0.007(2)
O8 0.100(4) 0.055(3) 0.049(3) 0.002(2) 0.026(3) 0.002(3)
O9 0.081(3) 0.057(3) 0.035(2) 0.000(2) 0.011(2) -0.013(3)
O10 0.070(3) 0.047(3) 0.033(2) 0.005(2) 0.011(2) 0.001(2)
O11 0.027(2) 0.044(2) 0.031(2) 0.0080(17) -0.0084(17) 0.0081(17)
O12 0.034(2) 0.051(2) 0.039(2) 0.0143(19) -0.0061(18) 0.0159(19)
C1 0.052(4) 0.059(4) 0.057(4) 0.016(3) 0.009(3) 0.018(3)
C2 0.044(3) 0.050(3) 0.048(3) 0.009(3) 0.001(3) 0.021(3)
C3 0.039(3) 0.042(3) 0.034(3) 0.012(2) 0.004(2) 0.012(3)
C4 0.035(3) 0.044(3) 0.034(3) 0.008(2) -0.002(2) 0.013(3)
C5 0.024(3) 0.039(3) 0.028(3) 0.011(2) 0.003(2) 0.010(2)
C6 0.024(3) 0.034(3) 0.026(3) 0.011(2) -0.003(2) 0.008(2)
C7 0.034(3) 0.042(3) 0.032(3) 0.006(2) 0.003(2) 0.018(2)
C8 0.031(3) 0.048(3) 0.029(3) 0.012(2) -0.006(2) 0.013(2)
C9 0.020(2) 0.041(3) 0.031(3) 0.012(2) 0.002(2) 0.009(2)
C10 0.034(3) 0.039(3) 0.036(3) 0.005(2) -0.004(2) 0.010(2)
C11 0.032(3) 0.040(3) 0.035(3) 0.008(2) -0.006(2) 0.012(2)
C12 0.026(3) 0.040(3) 0.041(3) 0.019(2) 0.008(2) 0.010(2)
C13 0.043(3) 0.054(3) 0.051(3) 0.015(3) -0.008(3) 0.021(3)
C14 0.046(3) 0.057(4) 0.057(4) 0.024(3) -0.003(3) 0.019(3)
C15 0.065(4) 0.074(4) 0.077(4) 0.027(3) -0.011(3) 0.030(3)
C16 0.103(5) 0.090(5) 0.086(5) 0.043(4) -0.013(4) 0.016(4)
C17 0.139(7) 0.141(7) 0.151(7) 0.061(5) 0.043(5) 0.050(5)
C18 0.099(5) 0.087(5) 0.097(5) 0.039(4) 0.023(4) 0.051(4)
C19 0.069(4) 0.069(4) 0.072(4) 0.040(3) 0.024(3) 0.037(3)
C20 0.076(4) 0.065(4) 0.081(4) 0.028(3) 0.025(4) 0.032(3)
C21 0.054(4) 0.056(4) 0.057(4) 0.022(3) 0.027(3) 0.021(3)
C22 0.052(4) 0.049(3) 0.060(4) 0.015(3) 0.024(3) 0.021(3)
C23 0.075(4) 0.071(4) 0.074(4) 0.022(3) 0.026(3) 0.033(3)
C24 0.085(5) 0.075(4) 0.075(4) 0.015(3) 0.035(4) 0.034(4)
C25 0.063(4) 0.053(4) 0.061(4) 0.015(3) 0.031(3) 0.020(3)
C26 0.051(4) 0.051(3) 0.060(4) 0.011(3) 0.021(3) 0.013(3)
C27 0.052(4) 0.046(3) 0.060(4) 0.012(3) 0.020(3) 0.011(3)
C28 0.066(4) 0.051(4) 0.056(4) 0.014(3) 0.033(3) 0.008(3)
C29 0.076(4) 0.070(4) 0.077(4) 0.019(3) 0.042(4) 0.014(3)
C30 0.089(5) 0.059(4) 0.062(4) 0.009(3) 0.048(4) -0.002(3)
C33 0.068(4) 0.072(4) 0.047(4) 0.013(3) 0.007(3) -0.003(3)
C34 0.065(4) 0.066(4) 0.041(3) 0.008(3) 0.015(3) -0.006(3)
C35 0.062(4) 0.059(4) 0.039(3) 0.010(3) 0.016(3) -0.009(3)
C36 0.061(4) 0.061(4) 0.037(3) 0.012(3) 0.011(3) -0.003(3)
C37 0.053(4) 0.052(3) 0.038(3) 0.009(3) 0.018(3) -0.005(3)
C38 0.047(3) 0.046(3) 0.034(3) 0.010(2) 0.008(3) -0.003(3)
C39 0.043(3) 0.064(4) 0.041(3) 0.009(3) 0.005(3) 0.002(3)
C40 0.044(3) 0.063(4) 0.041(3) 0.012(3) 0.005(3) 0.013(3)
C41 0.039(3) 0.050(3) 0.028(3) 0.013(2) 0.003(2) 0.007(3)
C42 0.044(3) 0.041(3) 0.035(3) 0.012(2) -0.002(2) 0.008(3)
C43 0.052(3) 0.049(3) 0.035(3) 0.011(3) 0.000(3) 0.009(3)
C44 0.031(3) 0.046(3) 0.032(3) 0.016(2) -0.001(2) 0.000(2)
C45 0.039(3) 0.064(4) 0.051(4) 0.015(3) -0.007(3) 0.017(3)
C46 0.046(3) 0.068(4) 0.055(4) 0.021(3) -0.003(3) 0.023(3)
N1 0.036(3) 0.055(3) 0.048(3) 0.020(2) 0.011(2) 0.018(2)
N2 0.044(3) 0.065(3) 0.063(3) 0.032(3) 0.018(3) 0.030(3)
C49 0.050(4) 0.066(4) 0.074(4) 0.042(3) 0.018(3) 0.027(3)
C50 0.054(4) 0.072(4) 0.079(4) 0.047(3) 0.022(3) 0.030(3)
C51 0.045(3) 0.063(4) 0.063(4) 0.034(3) 0.014(3) 0.022(3)
C52 0.049(4) 0.062(4) 0.060(4) 0.033(3) 0.014(3) 0.027(3)
O1T 0.092(5) 0.097(5) 0.093(5) 0.032(4) 0.001(4) 0.038(4)
C1T 0.071(6) 0.084(6) 0.077(6) 0.032(4) 0.022(4) 0.014(4)
C2T 0.072(6) 0.081(6) 0.070(6) 0.031(4) 0.020(4) 0.010(4)
C3T 0.079(6) 0.082(6) 0.081(6) 0.036(5) 0.024(5) 0.012(4)
C4T 0.109(7) 0.099(7) 0.091(7) 0.047(5) 0.029(5) 0.027(5)
C6T 0.102(9) 0.094(9) 0.095(9) 0.041(6) 0.025(5) 0.031(5)
C5T 0.112(11) 0.105(10) 0.114(11) 0.046(6) 0.026(6) 0.035(6)
C8T 0.138(13) 0.134(13) 0.136(13) 0.053(7) 0.038(6) 0.041(6)
C7T 0.142(14) 0.134(14) 0.148(14) 0.063(7) 0.038(6) 0.038(6)
O2T 0.162(11) 0.162(11) 0.165(11) 0.067(6) 0.042(6) 0.051(6)

loop_
_atom_type_symbol
_atom_type_description
_atom_type_scat_dispersion_real
_atom_type_scat_dispersion_imag
_atom_type_scat_source
C C 0.0033 0.0016 'International Tables Vol C Tables 4.2.6.8 and 6.1.1.4'
H H 0.0000 0.0000 'International Tables Vol C Tables 4.2.6.8 and 6.1.1.4'
N N 0.0061 0.0033 'International Tables Vol C Tables 4.2.6.8 and 6.1.1.4'
O O 0.0106 0.0060 'International Tables Vol C Tables 4.2.6.8 and 6.1.1.4'
Cu Cu 0.3201 1.2651 'International Tables Vol C Tables 4.2.6.8 and 6.1.1.4'

loop_
_geom_angle_atom_site_label_1
_geom_angle_atom_site_label_2
_geom_angle_atom_site_label_3
_geom_angle
_geom_angle_site_symmetry_1
_geom_angle_site_symmetry_3
_geom_angle_publ_flag
O2 Cu1 O12 173.9(2) . . ?
O2 Cu1 O11 86.08(17) . . ?
O12 Cu1 O11 92.98(18) . . ?
O2 Cu1 O1 92.71(17) . . ?
O12 Cu1 O1 87.10(18) . . ?
O11 Cu1 O1 169.4(2) . . ?
O2 Cu1 N1 90.95(19) . . ?
O12 Cu1 N1 95.1(2) . . ?
O11 Cu1 N1 91.3(2) . . ?
O1 Cu1 N1 99.3(2) . . ?
O6 Cu2 O3 86.0(2) . . ?
O6 Cu2 O4 172.0(2) . . ?
O3 Cu2 O4 93.3(2) . . ?
O6 Cu2 O5 92.9(2) . . ?
O3 Cu2 O5 175.1(2) . . ?
O4 Cu2 O5 87.1(2) . . ?
O6 Cu2 N2 94.1(2) . 1_655 ?
O3 Cu2 N2 90.8(2) . 1_655 ?
O4 Cu2 N2 93.8(2) . 1_655 ?
O5 Cu2 N2 94.1(2) . 1_655 ?
O8 Cu3 O7 94.3(3) . . ?
O8 Cu3 O10 177.6(2) . . ?
O7 Cu3 O10 86.7(2) . . ?
O8 Cu3 O9 86.1(3) . . ?
O7 Cu3 O9 170.3(2) . . ?
O10 Cu3 O9 92.6(3) . . ?
C3 O1 Cu1 125.9(4) . . ?
C5 O2 Cu1 126.4(4) . . ?
C12 O3 Cu2 125.9(4) . . ?
C14 O4 Cu2 124.8(4) . . ?
C19 O5 Cu2 126.7(5) . . ?
C21 O6 Cu2 125.2(5) . . ?
C28 O7 Cu3 126.0(5) . . ?
C30 O8 Cu3 126.1(6) . . ?
C35 O9 Cu3 124.8(5) . . ?
C37 O10 Cu3 124.9(4) . . ?
C44 O11 Cu1 125.6(4) . . ?
C46 O12 Cu1 125.0(5) . . ?
C2 C1 H1A 109.5 . . ?
C2 C1 H1B 109.5 . . ?
H1A C1 H1B 109.5 . . ?
C2 C1 H1C 109.5 . . ?
H1A C1 H1C 109.5 . . ?
H1B C1 H1C 109.5 . . ?
C3 C2 C1 117.1(6) . . ?
C3 C2 H2A 108.0 . . ?
C1 C2 H2A 108.0 . . ?
C3 C2 H2B 108.0 . . ?
C1 C2 H2B 108.0 . . ?
H2A C2 H2B 107.3 . . ?
O1 C3 C4 124.9(6) . . ?
O1 C3 C2 114.2(6) . . ?
C4 C3 C2 120.9(6) . . ?
C5 C4 C3 125.3(6) . . ?
C5 C4 H4 117.4 . . ?
C3 C4 H4 117.4 . . ?
O2 C5 C4 124.6(5) . . ?
O2 C5 C6 114.6(5) . . ?
C4 C5 C6 120.8(5) . . ?
C11 C6 C7 118.2(5) . . ?
C11 C6 C5 119.3(5) . . ?
C7 C6 C5 122.5(5) . . ?
C8 C7 C6 120.5(6) . . ?
C8 C7 H7 119.7 . . ?
C6 C7 H7 119.7 . . ?
C9 C8 C7 120.7(5) . . ?
C9 C8 H8 119.6 . . ?
C7 C8 H8 119.6 . . ?
C10 C9 C8 118.1(6) . . ?
C10 C9 C12 119.2(5) . . ?
C8 C9 C12 122.7(5) . . ?
C9 C10 C11 121.5(6) . . ?
C9 C10 H10 119.3 . . ?
C11 C10 H10 119.3 . . ?
C6 C11 C10 120.9(5) . . ?
C6 C11 H11 119.5 . . ?
C10 C11 H11 119.5 . . ?
O3 C12 C13 124.4(6) . . ?
O3 C12 C9 115.7(5) . . ?
C13 C12 C9 119.8(6) . . ?
C12 C13 C14 125.7(7) . . ?
C12 C13 H13 117.1 . . ?
C14 C13 H13 117.1 . . ?
O4 C14 C13 124.6(7) . . ?
O4 C14 C15 116.5(7) . . ?
C13 C14 C15 118.8(7) . . ?
C16 C15 C14 108.8(8) . . ?
C16 C15 H15A 109.9 . . ?
C14 C15 H15A 109.9 . . ?
C16 C15 H15B 109.9 . . ?
C14 C15 H15B 109.9 . . ?
H15A C15 H15B 108.3 . . ?
C15 C16 H16A 109.5 . . ?
C15 C16 H16B 109.5 . . ?
H16A C16 H16B 109.5 . . ?
C15 C16 H16C 109.5 . . ?
H16A C16 H16C 109.5 . . ?
H16B C16 H16C 109.5 . . ?
C18 C17 H17A 109.5 . . ?
C18 C17 H17B 109.5 . . ?
H17A C17 H17B 109.5 . . ?
C18 C17 H17C 109.5 . . ?
H17A C17 H17C 109.5 . . ?
H17B C17 H17C 109.5 . . ?
C17 C18 C19 120.8(11) . . ?
C17 C18 H18A 107.1 . . ?
C19 C18 H18A 107.1 . . ?
C17 C18 H18B 107.1 . . ?
C19 C18 H18B 107.1 . . ?
H18A C18 H18B 106.8 . . ?
O5 C19 C20 124.7(8) . . ?
O5 C19 C18 114.5(8) . . ?
C20 C19 C18 120.7(8) . . ?
C19 C20 C21 124.3(8) . . ?
C19 C20 H20 117.8 . . ?
C21 C20 H20 117.8 . . ?
O6 C21 C20 126.2(8) . . ?
O6 C21 C22 113.8(7) . . ?
C20 C21 C22 120.0(7) . . ?
C23 C22 C27 119.0(8) . . ?
C23 C22 C21 122.8(7) . . ?
C27 C22 C21 118.1(6) . . ?
C22 C23 C24 120.1(9) . . ?
C22 C23 H23 120.0 . . ?
C24 C23 H23 120.0 . . ?
C23 C24 C25 122.8(8) . . ?
C23 C24 H24 118.6 . . ?
C25 C24 H24 118.6 . . ?
C26 C25 C24 115.8(8) . . ?
C26 C25 C28 119.3(8) . . ?
C24 C25 C28 124.9(7) . . ?
C27 C26 C25 121.3(8) . . ?
C27 C26 H26 119.3 . . ?
C25 C26 H26 119.3 . . ?
C26 C27 C22 120.9(7) . . ?
C26 C27 H27 119.5 . . ?
C22 C27 H27 119.5 . . ?
O7 C28 C29 124.4(8) . . ?
O7 C28 C25 115.3(7) . . ?
C29 C28 C25 120.3(9) . . ?
C28 C29 C30 120.4(9) . . ?
C28 C29 H29 119.8 . . ?
C30 C29 H29 119.8 . . ?
O8 C30 C29 128.6(8) . . ?
O8 C30 C31A 116.1(12) . . ?
C29 C30 C31A 115.3(12) . . ?
O8 C30 C31B 102.5(11) . . ?
C29 C30 C31B 128.8(12) . . ?
O8 C30 C31C 139.8(12) . . ?
C29 C30 C31C 91.6(12) . . ?
C31A C32A H32A 109.5 . . ?
C31A C32A H32B 109.5 . . ?
H32A C32A H32B 109.5 . . ?
C31A C32A H32C 109.5 . . ?
H32A C32A H32C 109.5 . . ?
H32B C32A H32C 109.5 . . ?
C32A C31A C30 125.8(19) . . ?
C32A C31A H31A 105.9 . . ?
C30 C31A H31A 105.9 . . ?
C32A C31A H31B 105.9 . . ?
C30 C31A H31B 105.9 . . ?
H31A C31A H31B 106.2 . . ?
C30 C31B C32B 105.2(14) . . ?
C30 C31B H31C 110.7 . . ?
C32B C31B H31C 110.7 . . ?
C30 C31B H31D 110.7 . . ?
C32B C31B H31D 110.7 . . ?
H31C C31B H31D 108.8 . . ?
C31B C32B H32D 109.5 . . ?
C31B C32B H32E 109.5 . . ?
H32D C32B H32E 109.5 . . ?
C31B C32B H32F 109.5 . . ?
H32D C32B H32F 109.5 . . ?
H32E C32B H32F 109.5 . . ?
C32C C31C C30 98(2) . . ?
C32C C31C H31E 112.1 . . ?
C30 C31C H31E 112.1 . . ?
C32C C31C H31F 112.1 . . ?
C30 C31C H31F 112.1 . . ?
H31E C31C H31F 109.8 . . ?
C31C C32C H32G 109.5 . . ?
C31C C32C H32H 109.5 . . ?
H32G C32C H32H 109.5 . . ?
C31C C32C H32I 109.5 . . ?
H32G C32C H32I 109.5 . . ?
H32H C32C H32I 109.5 . . ?
C34 C33 H33A 109.5 . . ?
C34 C33 H33B 109.5 . . ?
H33A C33 H33B 109.5 . . ?
C34 C33 H33C 109.5 . . ?
H33A C33 H33C 109.5 . . ?
H33B C33 H33C 109.5 . . ?
C35 C34 C33 117.2(7) . . ?
C35 C34 H34A 108.0 . . ?
C33 C34 H34A 108.0 . . ?
C35 C34 H34B 108.0 . . ?
C33 C34 H34B 108.0 . . ?
H34A C34 H34B 107.2 . . ?
O9 C35 C36 126.6(8) . . ?
O9 C35 C34 113.7(7) . . ?
C36 C35 C34 119.7(9) . . ?
C35 C36 C37 122.4(8) . . ?
C35 C36 H36 118.8 . . ?
C37 C36 H36 118.8 . . ?
O10 C37 C36 125.7(7) . . ?
O10 C37 C38 116.0(6) . . ?
C36 C37 C38 118.2(8) . . ?
C43 C38 C39 117.8(7) . . ?
C43 C38 C37 120.7(7) . . ?
C39 C38 C37 121.6(7) . . ?
C40 C39 C38 120.7(7) . . ?
C40 C39 H39 119.6 . . ?
C38 C39 H39 119.6 . . ?
C39 C40 C41 121.1(7) . . ?
C39 C40 H40 119.5 . . ?
C41 C40 H40 119.5 . . ?
C42 C41 C40 117.5(6) . . ?
C42 C41 C44 119.6(6) . . ?
C40 C41 C44 122.8(6) . . ?
C43 C42 C41 122.2(6) . . ?
C43 C42 H42 118.9 . . ?
C41 C42 H42 118.9 . . ?
C42 C43 C38 120.8(7) . . ?
C42 C43 H43 119.6 . . ?
C38 C43 H43 119.6 . . ?
O11 C44 C45 122.9(6) . . ?
O11 C44 C41 116.0(6) . . ?
C45 C44 C41 121.0(6) . . ?
C46 C45 C44 126.2(6) . . ?
C46 C45 H45 116.9 . . ?
C44 C45 H45 116.9 . . ?
O12 C46 C45 124.6(7) . . ?
O12 C46 C47A 113.4(8) . . ?
C45 C46 C47A 121.8(8) . . ?
C48A C47A C46 129.7(15) . . ?
C48A C47A H47A 104.8 . . ?
C46 C47A H47A 104.8 . . ?
C48A C47A H47B 104.8 . . ?
C46 C47A H47B 104.8 . . ?
H47A C47A H47B 105.8 . . ?
C49 N1 C52 115.4(7) . . ?
C49 N1 Cu1 121.6(5) . . ?
C52 N1 Cu1 123.0(5) . . ?
C51 N2 C50 116.1(7) . . ?
C51 N2 Cu2 121.1(5) . 1_455 ?
C50 N2 Cu2 122.5(5) . 1_455 ?
N1 C49 C50 121.7(7) . . ?
N1 C49 H49 119.1 . . ?
C50 C49 H49 119.1 . . ?
N2 C50 C49 122.2(8) . . ?
N2 C50 H50 118.9 . . ?
C49 C50 H50 118.9 . . ?
N2 C51 C52 122.9(7) . . ?
N2 C51 H51 118.6 . . ?
C52 C51 H51 118.6 . . ?
N1 C52 C51 121.5(7) . . ?
N1 C52 H52 119.2 . . ?
C51 C52 H52 119.2 . . ?
C4T O1T C1T 105.2(11) . . ?
O1T C1T C2T 108.0(11) . . ?
O1T C1T H1T1 110.1 . . ?
C2T C1T H1T1 110.1 . . ?
O1T C1T H1T2 110.1 . . ?
C2T C1T H1T2 110.1 . . ?
H1T1 C1T H1T2 108.4 . . ?
C3T C2T C1T 107.1(11) . . ?
C3T C2T H2T1 110.3 . . ?
C1T C2T H2T1 110.3 . . ?
C3T C2T H2T2 110.3 . . ?
C1T C2T H2T2 110.3 . . ?
H2T1 C2T H2T2 108.5 . . ?
C2T C3T C4T 103.2(10) . . ?
C2T C3T H3T1 111.1 . . ?
C4T C3T H3T1 111.1 . . ?
C2T C3T H3T2 111.1 . . ?
C4T C3T H3T2 111.1 . . ?
H3T1 C3T H3T2 109.1 . . ?
O1T C4T C3T 110.2(12) . . ?
O1T C4T H4T1 109.6 . . ?
C3T C4T H4T1 109.6 . . ?
O1T C4T H4T2 109.6 . . ?
C3T C4T H4T2 109.6 . . ?
H4T1 C4T H4T2 108.1 . . ?
C5T C6T C7T 105.9(16) . . ?
C5T C6T H6T1 110.6 . . ?
C7T C6T H6T1 110.6 . . ?
C5T C6T H6T2 110.6 . . ?
C7T C6T H6T2 110.6 . . ?
H6T1 C6T H6T2 108.7 . . ?
O2T C5T C6T 110.5(16) . . ?
O2T C5T H5T1 109.5 . . ?
C6T C5T H5T1 109.5 . . ?
O2T C5T H5T2 109.5 . . ?
C6T C5T H5T2 109.5 . . ?
H5T1 C5T H5T2 108.1 . . ?
O2T C8T C7T 113.4(19) . . ?
O2T C8T H8T1 108.9 . . ?
C7T C8T H8T1 108.9 . . ?
O2T C8T H8T2 108.9 . . ?
C7T C8T H8T2 108.9 . . ?
H8T1 C8T H8T2 107.7 . . ?
C8T C7T C6T 97.5(18) . . ?
C8T C7T H7T1 112.3 . . ?
C6T C7T H7T1 112.3 . . ?
C8T C7T H7T2 112.3 . . ?
C6T C7T H7T2 112.3 . . ?
H7T1 C7T H7T2 109.9 . . ?
C5T O2T C8T 103.3(19) . . ?

loop_
_geom_bond_atom_site_label_1
_geom_bond_atom_site_label_2
_geom_bond_distance
_geom_bond_site_symmetry_2
_geom_bond_publ_flag
Cu1 O2 1.923(4) . ?
Cu1 O12 1.926(4) . ?
Cu1 O11 1.931(4) . ?
Cu1 O1 1.936(4) . ?
Cu1 N1 2.318(6) . ?
Cu2 O6 1.928(5) . ?
Cu2 O3 1.932(4) . ?
Cu2 O4 1.951(5) . ?
Cu2 O5 1.951(5) . ?
Cu2 N2 2.356(7) 1_655 ?
Cu3 O8 1.898(6) . ?
Cu3 O7 1.915(6) . ?
Cu3 O10 1.931(5) . ?
Cu3 O9 1.948(6) . ?
O1 C3 1.280(7) . ?
O2 C5 1.284(7) . ?
O3 C12 1.265(7) . ?
O4 C14 1.261(9) . ?
O5 C19 1.256(10) . ?
O6 C21 1.271(8) . ?
O7 C28 1.277(10) . ?
O8 C30 1.163(11) . ?
O9 C35 1.266(10) . ?
O10 C37 1.293(10) . ?
O11 C44 1.277(7) . ?
O12 C46 1.294(8) . ?
C1 C2 1.530(10) . ?
C1 H1A 0.9800 . ?
C1 H1B 0.9800 . ?
C1 H1C 0.9800 . ?
C2 C3 1.505(9) . ?
C2 H2A 0.9900 . ?
C2 H2B 0.9900 . ?
C3 C4 1.389(9) . ?
C4 C5 1.383(9) . ?
C4 H4 0.9500 . ?
C5 C6 1.516(8) . ?
C6 C11 1.370(8) . ?
C6 C7 1.391(8) . ?
C7 C8 1.386(9) . ?
C7 H7 0.9500 . ?
C8 C9 1.381(8) . ?
C8 H8 0.9500 . ?
C9 C10 1.370(8) . ?
C9 C12 1.511(8) . ?
C10 C11 1.380(9) . ?
C10 H10 0.9500 . ?
C11 H11 0.9500 . ?
C12 C13 1.389(9) . ?
C13 C14 1.418(9) . ?
C13 H13 0.9500 . ?
C14 C15 1.481(11) . ?
C15 C16 1.422(13) . ?
C15 H15A 0.9900 . ?
C15 H15B 0.9900 . ?
C16 H16A 0.9800 . ?
C16 H16B 0.9800 . ?
C16 H16C 0.9800 . ?
C17 C18 1.385(16) . ?
C17 H17A 0.9800 . ?
C17 H17B 0.9800 . ?
C17 H17C 0.9800 . ?
C18 C19 1.535(12) . ?
C18 H18A 0.9900 . ?
C18 H18B 0.9900 . ?
C19 C20 1.397(12) . ?
C20 C21 1.405(11) . ?
C20 H20 0.9500 . ?
C21 C22 1.518(11) . ?
C22 C23 1.368(11) . ?
C22 C27 1.396(10) . ?
C23 C24 1.369(13) . ?
C23 H23 0.9500 . ?
C24 C25 1.413(12) . ?
C24 H24 0.9500 . ?
C25 C26 1.401(10) . ?
C25 C28 1.499(12) . ?
C26 C27 1.376(11) . ?
C26 H26 0.9500 . ?
C27 H27 0.9500 . ?
C28 C29 1.416(11) . ?
C29 C30 1.480(13) . ?
C29 H29 0.9500 . ?
C30 C31A 1.515(16) . ?
C30 C31B 1.527(17) . ?
C30 C31C 1.70(3) . ?
C32A C31A 1.35(3) . ?
C32A H32A 0.9800 . ?
C32A H32B 0.9800 . ?
C32A H32C 0.9800 . ?
C31A H31A 0.9900 . ?
C31A H31B 0.9900 . ?
C31B C32B 1.581(18) . ?
C31B H31C 0.9900 . ?
C31B H31D 0.9900 . ?
C32B H32D 0.9800 . ?
C32B H32E 0.9800 . ?
C32B H32F 0.9800 . ?
C31C C32C 1.59(3) . ?
C31C H31E 0.9900 . ?
C31C H31F 0.9900 . ?
C32C H32G 0.9800 . ?
C32C H32H 0.9800 . ?
C32C H32I 0.9800 . ?
C33 C34 1.516(12) . ?
C33 H33A 0.9800 . ?
C33 H33B 0.9800 . ?
C33 H33C 0.9800 . ?
C34 C35 1.511(11) . ?
C34 H34A 0.9900 . ?
C34 H34B 0.9900 . ?
C35 C36 1.408(11) . ?
C36 C37 1.415(10) . ?
C36 H36 0.9500 . ?
C37 C38 1.478(10) . ?
C38 C43 1.395(9) . ?
C38 C39 1.403(11) . ?
C39 C40 1.383(10) . ?
C39 H39 0.9500 . ?
C40 C41 1.397(9) . ?
C40 H40 0.9500 . ?
C41 C42 1.384(9) . ?
C41 C44 1.487(9) . ?
C42 C43 1.369(9) . ?
C42 H42 0.9500 . ?
C43 H43 0.9500 . ?
C44 C45 1.411(10) . ?
C45 C46 1.374(11) . ?
C45 H45 0.9500 . ?
C46 C47A 1.576(15) . ?
C47A C48A 1.35(3) . ?
C47A H47A 0.9900 . ?
C47A H47B 0.9900 . ?
N1 C49 1.347(9) . ?
N1 C52 1.348(9) . ?
N2 C51 1.302(9) . ?
N2 C50 1.347(10) . ?
N2 Cu2 2.356(7) 1_455 ?
C49 C50 1.367(11) . ?
C49 H49 0.9500 . ?
C50 H50 0.9500 . ?
C51 C52 1.382(11) . ?
C51 H51 0.9500 . ?
C52 H52 0.9500 . ?
O1T C4T 1.391(14) . ?
O1T C1T 1.398(14) . ?
C1T C2T 1.462(14) . ?
C1T H1T1 0.9900 . ?
C1T H1T2 0.9900 . ?
C2T C3T 1.447(14) . ?
C2T H2T1 0.9900 . ?
C2T H2T2 0.9900 . ?
C3T C4T 1.480(15) . ?
C3T H3T1 0.9900 . ?
C3T H3T2 0.9900 . ?
C4T H4T1 0.9900 . ?
C4T H4T2 0.9900 . ?
C6T C5T 1.428(18) . ?
C6T C7T 1.489(18) . ?
C6T H6T1 0.9900 . ?
C6T H6T2 0.9900 . ?
C5T O2T 1.371(18) . ?
C5T H5T1 0.9900 . ?
C5T H5T2 0.9900 . ?
C8T O2T 1.374(18) . ?
C8T C7T 1.426(18) . ?
C8T H8T1 0.9900 . ?
C8T H8T2 0.9900 . ?
C7T H7T1 0.9900 . ?
C7T H7T2 0.9900 . ?

loop_
_geom_torsion_atom_site_label_1
_geom_torsion_atom_site_label_2
_geom_torsion_atom_site_label_3
_geom_torsion_atom_site_label_4
_geom_torsion
_geom_torsion_site_symmetry_1
_geom_torsion_site_symmetry_2
_geom_torsion_site_symmetry_3
_geom_torsion_site_symmetry_4
_geom_torsion_publ_flag
O2 Cu1 O1 C3 -1.0(6) . . . . ?
O12 Cu1 O1 C3 -174.9(6) . . . . ?
O11 Cu1 O1 C3 -84.2(11) . . . . ?
N1 Cu1 O1 C3 90.4(6) . . . . ?
O11 Cu1 O2 C5 174.2(5) . . . . ?
O1 Cu1 O2 C5 4.7(5) . . . . ?
N1 Cu1 O2 C5 -94.6(5) . . . . ?
O6 Cu2 O3 C12 -177.2(5) . . . . ?
O4 Cu2 O3 C12 10.7(5) . . . . ?
N2 Cu2 O3 C12 -83.1(5) 1_655 . . . ?
O3 Cu2 O4 C14 -10.6(6) . . . . ?
O5 Cu2 O4 C14 174.4(6) . . . . ?
N2 Cu2 O4 C14 80.4(6) 1_655 . . . ?
O6 Cu2 O5 C19 0.4(7) . . . . ?
O4 Cu2 O5 C19 172.4(7) . . . . ?
N2 Cu2 O5 C19 -94.0(7) 1_655 . . . ?
O3 Cu2 O6 C21 -175.5(6) . . . . ?
O5 Cu2 O6 C21 -0.3(6) . . . . ?
N2 Cu2 O6 C21 94.0(6) 1_655 . . . ?
O8 Cu3 O7 C28 -4.2(6) . . . . ?
O10 Cu3 O7 C28 178.0(6) . . . . ?
O7 Cu3 O8 C30 4.1(8) . . . . ?
O9 Cu3 O8 C30 174.4(8) . . . . ?
O8 Cu3 O9 C35 -160.8(7) . . . . ?
O10 Cu3 O9 C35 17.1(7) . . . . ?
O7 Cu3 O10 C37 152.8(6) . . . . ?
O9 Cu3 O10 C37 -17.5(6) . . . . ?
O2 Cu1 O11 C44 168.0(5) . . . . ?
O12 Cu1 O11 C44 -18.1(5) . . . . ?
O1 Cu1 O11 C44 -108.2(10) . . . . ?
N1 Cu1 O11 C44 77.1(5) . . . . ?
O11 Cu1 O12 C46 11.7(6) . . . . ?
O1 Cu1 O12 C46 -178.9(6) . . . . ?
N1 Cu1 O12 C46 -79.8(6) . . . . ?
Cu1 O1 C3 C4 -1.0(10) . . . . ?
Cu1 O1 C3 C2 178.3(5) . . . . ?
C1 C2 C3 O1 178.0(7) . . . . ?
C1 C2 C3 C4 -2.7(11) . . . . ?
O1 C3 C4 C5 0.2(12) . . . . ?
C2 C3 C4 C5 -179.0(7) . . . . ?
Cu1 O2 C5 C4 -6.7(9) . . . . ?
Cu1 O2 C5 C6 173.7(4) . . . . ?
C3 C4 C5 O2 3.9(11) . . . . ?
C3 C4 C5 C6 -176.5(6) . . . . ?
O2 C5 C6 C11 6.7(9) . . . . ?
C4 C5 C6 C11 -172.9(7) . . . . ?
O2 C5 C6 C7 -171.9(6) . . . . ?
C4 C5 C6 C7 8.5(9) . . . . ?
C11 C6 C7 C8 -0.1(10) . . . . ?
C5 C6 C7 C8 178.5(6) . . . . ?
C6 C7 C8 C9 1.9(10) . . . . ?
C7 C8 C9 C10 -1.9(10) . . . . ?
C7 C8 C9 C12 177.9(6) . . . . ?
C8 C9 C10 C11 0.2(10) . . . . ?
C12 C9 C10 C11 -179.6(6) . . . . ?
C7 C6 C11 C10 -1.6(10) . . . . ?
C5 C6 C11 C10 179.8(6) . . . . ?
C9 C10 C11 C6 1.6(11) . . . . ?
Cu2 O3 C12 C13 -6.1(10) . . . . ?
Cu2 O3 C12 C9 172.5(4) . . . . ?
C10 C9 C12 O3 -7.1(9) . . . . ?
C8 C9 C12 O3 173.1(6) . . . . ?
C10 C9 C12 C13 171.6(7) . . . . ?
C8 C9 C12 C13 -8.2(10) . . . . ?
O3 C12 C13 C14 -2.8(13) . . . . ?
C9 C12 C13 C14 178.6(7) . . . . ?
Cu2 O4 C14 C13 6.0(12) . . . . ?
Cu2 O4 C14 C15 -174.7(6) . . . . ?
C12 C13 C14 O4 2.8(14) . . . . ?
C12 C13 C14 C15 -176.5(8) . . . . ?
O4 C14 C15 C16 -100.7(10) . . . . ?
C13 C14 C15 C16 78.6(11) . . . . ?
Cu2 O5 C19 C20 0.1(13) . . . . ?
Cu2 O5 C19 C18 176.6(6) . . . . ?
C17 C18 C19 O5 -166.5(11) . . . . ?
C17 C18 C19 C20 10.2(17) . . . . ?
O5 C19 C20 C21 -0.8(15) . . . . ?
C18 C19 C20 C21 -177.1(9) . . . . ?
Cu2 O6 C21 C20 -0.2(11) . . . . ?
Cu2 O6 C21 C22 -179.5(5) . . . . ?
C19 C20 C21 O6 0.8(14) . . . . ?
C19 C20 C21 C22 -179.9(8) . . . . ?
O6 C21 C22 C23 160.9(8) . . . . ?
C20 C21 C22 C23 -18.5(12) . . . . ?
O6 C21 C22 C27 -16.8(10) . . . . ?
C20 C21 C22 C27 163.8(8) . . . . ?
C27 C22 C23 C24 -2.9(14) . . . . ?
C21 C22 C23 C24 179.4(8) . . . . ?
C22 C23 C24 C25 1.1(15) . . . . ?
C23 C24 C25 C26 0.8(14) . . . . ?
C23 C24 C25 C28 -179.3(9) . . . . ?
C24 C25 C26 C27 -0.9(12) . . . . ?
C28 C25 C26 C27 179.3(7) . . . . ?
C25 C26 C27 C22 -0.9(12) . . . . ?
C23 C22 C27 C26 2.9(12) . . . . ?
C21 C22 C27 C26 -179.4(7) . . . . ?
Cu3 O7 C28 C29 2.8(11) . . . . ?
Cu3 O7 C28 C25 -177.0(5) . . . . ?
C26 C25 C28 O7 13.3(11) . . . . ?
C24 C25 C28 O7 -166.6(8) . . . . ?
C26 C25 C28 C29 -166.6(8) . . . . ?
C24 C25 C28 C29 13.6(13) . . . . ?
O7 C28 C29 C30 0.1(13) . . . . ?
C25 C28 C29 C30 179.9(7) . . . . ?
Cu3 O8 C30 C29 -2.7(15) . . . . ?
Cu3 O8 C30 C31A 175.3(14) . . . . ?
Cu3 O8 C30 C31B -179.6(15) . . . . ?
Cu3 O8 C30 C31C 174.2(17) . . . . ?
C28 C29 C30 O8 -0.2(15) . . . . ?
C28 C29 C30 C31A -178.2(15) . . . . ?
C28 C29 C30 C31B 176(2) . . . . ?
C28 C29 C30 C31C -178.2(12) . . . . ?
O8 C30 C31A C32A 170(2) . . . . ?
C29 C30 C31A C32A -12(3) . . . . ?
C31B C30 C31A C32A 149(12) . . . . ?
C31C C30 C31A C32A -12(3) . . . . ?
O8 C30 C31B C32B -165(2) . . . . ?
C29 C30 C31B C32B 18(3) . . . . ?
C31A C30 C31B C32B -4(8) . . . . ?
C31C C30 C31B C32B 8(2) . . . . ?
O8 C30 C31C C32C 7(3) . . . . ?
C29 C30 C31C C32C -175.8(16) . . . . ?
C31A C30 C31C C32C 4(4) . . . . ?
C31B C30 C31C C32C -3(3) . . . . ?
Cu3 O9 C35 C36 -10.0(12) . . . . ?
Cu3 O9 C35 C34 168.5(5) . . . . ?
C33 C34 C35 O9 162.6(7) . . . . ?
C33 C34 C35 C36 -18.8(11) . . . . ?
O9 C35 C36 C37 -3.4(13) . . . . ?
C34 C35 C36 C37 178.2(7) . . . . ?
Cu3 O10 C37 C36 10.9(10) . . . . ?
Cu3 O10 C37 C38 -166.0(5) . . . . ?
C35 C36 C37 O10 2.9(12) . . . . ?
C35 C36 C37 C38 179.7(7) . . . . ?
O10 C37 C38 C43 17.6(10) . . . . ?
C36 C37 C38 C43 -159.6(7) . . . . ?
O10 C37 C38 C39 -162.3(7) . . . . ?
C36 C37 C38 C39 20.5(10) . . . . ?
C43 C38 C39 C40 -0.9(11) . . . . ?
C37 C38 C39 C40 179.0(7) . . . . ?
C38 C39 C40 C41 0.5(12) . . . . ?
C39 C40 C41 C42 0.1(11) . . . . ?
C39 C40 C41 C44 -176.4(7) . . . . ?
C40 C41 C42 C43 -0.4(11) . . . . ?
C44 C41 C42 C43 176.3(7) . . . . ?
C41 C42 C43 C38 0.0(11) . . . . ?
C39 C38 C43 C42 0.6(11) . . . . ?
C37 C38 C43 C42 -179.3(7) . . . . ?
Cu1 O11 C44 C45 14.6(9) . . . . ?
Cu1 O11 C44 C41 -165.6(4) . . . . ?
C42 C41 C44 O11 4.2(10) . . . . ?
C40 C41 C44 O11 -179.3(6) . . . . ?
C42 C41 C44 C45 -175.9(7) . . . . ?
C40 C41 C44 C45 0.6(11) . . . . ?
O11 C44 C45 C46 1.0(13) . . . . ?
C41 C44 C45 C46 -178.9(8) . . . . ?
Cu1 O12 C46 C45 -1.9(12) . . . . ?
Cu1 O12 C46 C47A -176.1(6) . . . . ?
C44 C45 C46 O12 -7.8(14) . . . . ?
C44 C45 C46 C47A 165.9(9) . . . . ?
O12 C46 C47A C48A 166.5(18) . . . . ?
C45 C46 C47A C48A -8(2) . . . . ?
O2 Cu1 N1 C49 -9.9(6) . . . . ?
O12 Cu1 N1 C49 169.3(6) . . . . ?
O11 Cu1 N1 C49 76.2(6) . . . . ?
O1 Cu1 N1 C49 -102.8(6) . . . . ?
O2 Cu1 N1 C52 170.5(6) . . . . ?
O12 Cu1 N1 C52 -10.3(6) . . . . ?
O11 Cu1 N1 C52 -103.4(6) . . . . ?
O1 Cu1 N1 C52 77.6(6) . . . . ?
C52 N1 C49 C50 -0.4(11) . . . . ?
Cu1 N1 C49 C50 180.0(6) . . . . ?
C51 N2 C50 C49 -4.0(12) . . . . ?
Cu2 N2 C50 C49 -177.2(6) 1_455 . . . ?
N1 C49 C50 N2 2.9(14) . . . . ?
C50 N2 C51 C52 2.9(12) . . . . ?
Cu2 N2 C51 C52 176.2(6) 1_455 . . . ?
C49 N1 C52 C51 -0.7(11) . . . . ?
Cu1 N1 C52 C51 178.9(6) . . . . ?
N2 C51 C52 N1 -0.6(13) . . . . ?
C4T O1T C1T C2T -25.0(18) . . . . ?
O1T C1T C2T C3T 17.1(19) . . . . ?
C1T C2T C3T C4T -2(2) . . . . ?
C1T O1T C4T C3T 24(2) . . . . ?
C2T C3T C4T O1T -13(2) . . . . ?
C7T C6T C5T O2T -13(4) . . . . ?
O2T C8T C7T C6T -32(4) . . . . ?
C5T C6T C7T C8T 25(3) . . . . ?
C6T C5T O2T C8T -6(4) . . . . ?
C7T C8T O2T C5T 25(4) . . . . ?
